data_7222010
loop_
_publ_author_name
'Wang, Zhen'
'Cheng, Hong'
'Zhai, Tian-Long'
'Meng, Xianggao'
'Zhang, Chun'

_publ_section_title
;
 Altering Synthetic Fragments to Tune the AIE Properties and Self-assemble
 Grid-like Structures of TPE-based Oxacalixarenes
;
_journal_name_full 'RSC Adv.'
_journal_paper_doi 10.1039/C5RA15214C
_journal_year 2015
_chemical_formula_sum 'C72.5 H61 Cl N4 O14'
_chemical_formula_weight 1247.70
_chemical_name_systematic
; 
 ? 
;
_space_group_IT_number 2
_symmetry_cell_setting triclinic
_symmetry_space_group_name_Hall '-P 1'
_symmetry_space_group_name_H-M 'P -1'
_atom_sites_solution_hydrogens geom
_atom_sites_solution_primary direct
_atom_sites_solution_secondary difmap
_audit_creation_method SHELXL-97
_audit_update_record
;
2014-11-20 deposited with the CCDC.
2015-09-03 downloaded from the CCDC.
;
_cell_angle_alpha 86.480(2)
_cell_angle_beta 68.308(2)
_cell_angle_gamma 66.251(2)
_cell_formula_units_Z 2
_cell_length_a 14.4472(19)
_cell_length_b 14.816(2)
_cell_length_c 17.342(2)
_cell_measurement_reflns_used 5613
_cell_measurement_temperature 100(2)
_cell_measurement_theta_max 29.05
_cell_measurement_theta_min 2.41
_cell_volume 3140.4(7)
_computing_cell_refinement 'Bruker SAINT'
_computing_data_collection 'Bruker APEX2'
_computing_data_reduction 'Bruker SAINT'
_computing_molecular_graphics 'Bruker SHELXTL'
_computing_publication_material 'Bruker SHELXTL'
_computing_structure_refinement 'SHELXL-97 (Sheldrick, 1997)'
_computing_structure_solution 'SHELXS-97 (Sheldrick, 1990)'
_diffrn_ambient_temperature 100(2)
_diffrn_measured_fraction_theta_full 0.988
_diffrn_measured_fraction_theta_max 0.988
_diffrn_measurement_device_type 'Bruker APEX-II CCD'
_diffrn_measurement_method '\f and \w scans'
_diffrn_radiation_monochromator graphite
_diffrn_radiation_source 'fine-focus sealed tube'
_diffrn_radiation_type MoK\a
_diffrn_radiation_wavelength 0.71073
_diffrn_reflns_av_R_equivalents 0.0444
_diffrn_reflns_av_sigmaI/netI 0.0660
_diffrn_reflns_limit_h_max 17
_diffrn_reflns_limit_h_min -17
_diffrn_reflns_limit_k_max 17
_diffrn_reflns_limit_k_min -17
_diffrn_reflns_limit_l_max 20
_diffrn_reflns_limit_l_min -20
_diffrn_reflns_number 22762
_diffrn_reflns_theta_full 25.01
_diffrn_reflns_theta_max 25.01
_diffrn_reflns_theta_min 1.66
_diffrn_standards_number 0
_exptl_absorpt_coefficient_mu 0.133
_exptl_absorpt_correction_type none
_exptl_crystal_density_diffrn 1.319
_exptl_crystal_density_meas 0
_exptl_crystal_density_method 'not measured'
_exptl_crystal_F_000 1306
_refine_diff_density_max 1.230
_refine_diff_density_min -0.535
_refine_diff_density_rms 0.066
_refine_ls_extinction_method none
_refine_ls_goodness_of_fit_ref 1.023
_refine_ls_hydrogen_treatment mixed
_refine_ls_matrix_type full
_refine_ls_number_parameters 842
_refine_ls_number_reflns 10939
_refine_ls_number_restraints 27
_refine_ls_restrained_S_all 1.056
_refine_ls_R_factor_all 0.0887
_refine_ls_R_factor_gt 0.0601
_refine_ls_shift/su_max 0.000
_refine_ls_shift/su_mean 0.000
_refine_ls_structure_factor_coef Fsqd
_refine_ls_weighting_details 'calc w=1/[\s^2^(Fo^2^)+(0.0995P)^2^+1.6587P] where P=(Fo^2^+2Fc^2^)/3'
_refine_ls_weighting_scheme calc
_refine_ls_wR_factor_gt 0.1585
_refine_ls_wR_factor_ref 0.1829
_reflns_number_gt 7700
_reflns_number_total 10939
_reflns_threshold_expression >2sigma(I)
_cod_data_source_file c5ra15214c2.cif
_cod_data_source_block e:\131217b\work\mo_131217b_0m
_cod_depositor_comments
;
The following automatic conversions were performed:

'_symmetry_cell_setting' value 'Triclinic' changed to 'triclinic'
according to
/usr/data/users/saulius/crontab/automatic-downloads/rss-feeds/RSC/lib/dictionaries/cif_core.dic
dictionary named 'cif_core.dic' version 2.4.2 from 2011-04-26.

Automatic conversion script
Id: cif_fix_values 3271 2015-04-21 07:52:19Z andrius 
;
_cod_original_sg_symbol_H-M P-1
_cod_original_formula_sum 'C72.50 H61 Cl N4 O14'
_cod_database_code 7222010

loop_
_symmetry_equiv_pos_as_xyz
'x, y, z'
'-x, -y, -z'

loop_
_atom_site_label
_atom_site_type_symbol
_atom_site_fract_x
_atom_site_fract_y
_atom_site_fract_z
_atom_site_U_iso_or_equiv
_atom_site_adp_type
_atom_site_occupancy
_atom_site_symmetry_multiplicity
_atom_site_calc_flag
_atom_site_refinement_flags
_atom_site_disorder_assembly
_atom_site_disorder_group
C1 C 0.1905(2) 1.1281(2) 0.23249(17) 0.0218(6) Uani 1 1 d . . .
C2 C 0.1134(2) 1.1977(2) 0.20365(18) 0.0243(6) Uani 1 1 d . . .
C3 C 0.1235(2) 1.1851(2) 0.12235(18) 0.0256(6) Uani 1 1 d . . .
H3 H 0.0704 1.2317 0.1035 0.031 Uiso 1 1 calc R . .
C4 C 0.2096(2) 1.1058(2) 0.06781(17) 0.0244(6) Uani 1 1 d . . .
C5 C 0.2895(2) 1.0366(2) 0.09472(18) 0.0238(6) Uani 1 1 d . . .
C6 C 0.2771(2) 1.0491(2) 0.17644(17) 0.0230(6) Uani 1 1 d . . .
H6 H 0.3297 1.0020 0.1954 0.028 Uiso 1 1 calc R . .
C7 C 0.2565(2) 1.0717(2) 0.34072(17) 0.0224(6) Uani 1 1 d . . .
C8 C 0.2599(2) 0.9776(2) 0.35030(17) 0.0230(6) Uani 1 1 d . . .
H8 H 0.2089 0.9601 0.3398 0.028 Uiso 1 1 calc R . .
C9 C 0.3388(2) 0.9093(2) 0.37548(17) 0.0215(6) Uani 1 1 d . . .
H9 H 0.3438 0.8434 0.3799 0.026 Uiso 1 1 calc R . .
C10 C 0.4119(2) 0.9349(2) 0.39468(16) 0.0198(6) Uani 1 1 d . . .
C11 C 0.4025(2) 1.0318(2) 0.38711(17) 0.0226(6) Uani 1 1 d . . .
H11 H 0.4501 1.0512 0.4009 0.027 Uiso 1 1 calc R . .
C12 C 0.3255(2) 1.1006(2) 0.36006(17) 0.0242(6) Uani 1 1 d . . .
H12 H 0.3203 1.1665 0.3549 0.029 Uiso 1 1 calc R . .
C13 C 0.5016(2) 0.8573(2) 0.41616(16) 0.0203(6) Uani 1 1 d . . .
C14 C 0.4823(2) 0.7903(2) 0.46968(16) 0.0215(6) Uani 1 1 d . . .
C15 C 0.3685(2) 0.8042(2) 0.52224(16) 0.0213(6) Uani 1 1 d . . .
C16 C 0.3327(2) 0.7302(2) 0.52105(18) 0.0275(7) Uani 1 1 d . . .
H16 H 0.3827 0.6679 0.4897 0.033 Uiso 1 1 calc R . .
C17 C 0.2242(2) 0.7467(2) 0.56538(19) 0.0297(7) Uani 1 1 d . . .
H17 H 0.1999 0.6967 0.5625 0.036 Uiso 1 1 calc R . .
C18 C 0.1514(2) 0.8357(2) 0.61370(19) 0.0294(7) Uani 1 1 d . . .
H18 H 0.0771 0.8472 0.6433 0.035 Uiso 1 1 calc R . .
C19 C 0.1874(2) 0.9080(2) 0.61867(18) 0.0275(7) Uani 1 1 d . . .
H19 H 0.1384 0.9685 0.6530 0.033 Uiso 1 1 calc R . .
C20 C 0.2953(2) 0.8916(2) 0.57331(17) 0.0242(6) Uani 1 1 d . . .
H20 H 0.3197 0.9412 0.5773 0.029 Uiso 1 1 calc R . .
C21 C 0.5694(2) 0.6981(2) 0.47945(17) 0.0233(6) Uani 1 1 d . . .
C22 C 0.6478(2) 0.6307(2) 0.41130(19) 0.0300(7) Uani 1 1 d . . .
H22 H 0.6487 0.6452 0.3570 0.036 Uiso 1 1 calc R . .
C23 C 0.7247(3) 0.5427(2) 0.4214(2) 0.0375(8) Uani 1 1 d . . .
H23 H 0.7774 0.4968 0.3741 0.045 Uiso 1 1 calc R . .
C24 C 0.7251(3) 0.5213(2) 0.4996(2) 0.0395(8) Uani 1 1 d . . .
H24 H 0.7786 0.4613 0.5063 0.047 Uiso 1 1 calc R . .
C25 C 0.6475(3) 0.5874(3) 0.5685(2) 0.0427(9) Uani 1 1 d . . .
H25 H 0.6477 0.5729 0.6226 0.051 Uiso 1 1 calc R . .
C26 C 0.5694(3) 0.6746(2) 0.55856(19) 0.0349(8) Uani 1 1 d . . .
H26 H 0.5151 0.7190 0.6062 0.042 Uiso 1 1 calc R . .
C27 C 0.6114(2) 0.8589(2) 0.37248(17) 0.0211(6) Uani 1 1 d . . .
C28 C 0.6419(2) 0.8875(2) 0.29204(17) 0.0263(7) Uani 1 1 d . . .
H28 H 0.5934 0.9023 0.2635 0.032 Uiso 1 1 calc R . .
C29 C 0.7409(2) 0.8950(2) 0.25245(18) 0.0277(7) Uani 1 1 d . . .
H29 H 0.7601 0.9152 0.1978 0.033 Uiso 1 1 calc R . .
C30 C 0.8109(2) 0.8724(2) 0.29460(18) 0.0249(6) Uani 1 1 d . . .
C31 C 0.7846(2) 0.8437(2) 0.37334(19) 0.0266(7) Uani 1 1 d . . .
H31 H 0.8341 0.8280 0.4010 0.032 Uiso 1 1 calc R . .
C32 C 0.6849(2) 0.8375(2) 0.41254(17) 0.0233(6) Uani 1 1 d . . .
H32 H 0.6661 0.8185 0.4676 0.028 Uiso 1 1 calc R . .
C33 C 0.9978(2) 0.8092(2) 0.20532(17) 0.0230(6) Uani 1 1 d . . .
C34 C 0.9898(2) 0.7319(2) 0.17092(17) 0.0216(6) Uani 1 1 d . . .
H34 H 0.9196 0.7331 0.1828 0.026 Uiso 1 1 calc R . .
C35 C 1.0811(2) 0.6530(2) 0.11984(16) 0.0202(6) Uani 1 1 d . . .
C36 C 1.1849(2) 0.6506(2) 0.10482(16) 0.0207(6) Uani 1 1 d . . .
C37 C 1.1941(2) 0.7275(2) 0.13765(17) 0.0219(6) Uani 1 1 d . . .
H37 H 1.2643 0.7258 0.1268 0.026 Uiso 1 1 calc R . .
C38 C 1.1020(2) 0.8068(2) 0.18615(17) 0.0221(6) Uani 1 1 d . . .
C39 C 0.9689(2) 0.58829(19) 0.09463(17) 0.0196(6) Uani 1 1 d . . .
C40 C 0.9301(2) 0.61862(19) 0.03158(17) 0.0205(6) Uani 1 1 d . . .
H40 H 0.9734 0.6344 -0.0190 0.025 Uiso 1 1 calc R . .
C41 C 0.8274(2) 0.62579(19) 0.04259(17) 0.0209(6) Uani 1 1 d . . .
H41 H 0.8000 0.6475 -0.0004 0.025 Uiso 1 1 calc R . .
C42 C 0.7632(2) 0.60137(19) 0.11649(17) 0.0204(6) Uani 1 1 d . . .
C43 C 0.8068(2) 0.5692(2) 0.17832(17) 0.0216(6) Uani 1 1 d . . .
H43 H 0.7649 0.5520 0.2288 0.026 Uiso 1 1 calc R . .
C44 C 0.9095(2) 0.5621(2) 0.16752(17) 0.0233(6) Uani 1 1 d . . .
H44 H 0.9383 0.5395 0.2097 0.028 Uiso 1 1 calc R . .
C45 C 0.6500(2) 0.6135(2) 0.13300(16) 0.0198(6) Uani 1 1 d . . .
C46 C 0.6120(2) 0.5451(2) 0.17170(16) 0.0209(6) Uani 1 1 d . . .
C47 C 0.6833(2) 0.4424(2) 0.17862(17) 0.0214(6) Uani 1 1 d . . .
C48 C 0.7788(2) 0.3868(2) 0.11147(17) 0.0212(6) Uani 1 1 d . . .
H48 H 0.8008 0.4167 0.0618 0.025 Uiso 1 1 calc R . .
C49 C 0.8413(2) 0.2896(2) 0.11607(19) 0.0283(7) Uani 1 1 d . . .
H49 H 0.9058 0.2531 0.0696 0.034 Uiso 1 1 calc R . .
C50 C 0.8112(3) 0.2445(2) 0.1878(2) 0.0358(8) Uani 1 1 d . . .
H50 H 0.8543 0.1772 0.1907 0.043 Uiso 1 1 calc R . .
C51 C 0.7172(3) 0.2991(2) 0.2554(2) 0.0345(7) Uani 1 1 d . . .
H51 H 0.6968 0.2694 0.3054 0.041 Uiso 1 1 calc R . .
C52 C 0.6536(2) 0.3954(2) 0.25034(18) 0.0278(7) Uani 1 1 d . . .
H52 H 0.5881 0.4310 0.2964 0.033 Uiso 1 1 calc R . .
C53 C 0.4923(2) 0.5706(2) 0.21187(17) 0.0226(6) Uani 1 1 d . . .
C54 C 0.4454(2) 0.5149(2) 0.19092(18) 0.0260(6) Uani 1 1 d . . .
H54 H 0.4894 0.4604 0.1489 0.031 Uiso 1 1 calc R . .
C55 C 0.3349(2) 0.5387(2) 0.23108(19) 0.0295(7) Uani 1 1 d . . .
H55 H 0.3034 0.5011 0.2156 0.035 Uiso 1 1 calc R . .
C56 C 0.2697(2) 0.6166(2) 0.29338(19) 0.0311(7) Uani 1 1 d . . .
H56 H 0.1938 0.6326 0.3204 0.037 Uiso 1 1 calc R . .
C57 C 0.3159(2) 0.6710(2) 0.3160(2) 0.0326(7) Uani 1 1 d . . .
H57 H 0.2719 0.7240 0.3594 0.039 Uiso 1 1 calc R . .
C58 C 0.4263(2) 0.6482(2) 0.27541(19) 0.0284(7) Uani 1 1 d . . .
H58 H 0.4575 0.6860 0.2911 0.034 Uiso 1 1 calc R . .
C59 C 0.5785(2) 0.7055(2) 0.10889(16) 0.0219(6) Uani 1 1 d . . .
C60 C 0.5059(2) 0.7027(2) 0.07430(17) 0.0222(6) Uani 1 1 d . . .
H60 H 0.5040 0.6411 0.0649 0.027 Uiso 1 1 calc R . .
C61 C 0.4370(2) 0.7882(2) 0.05359(17) 0.0248(6) Uani 1 1 d . . .
H61 H 0.3876 0.7853 0.0308 0.030 Uiso 1 1 calc R . .
C62 C 0.4405(2) 0.8777(2) 0.06634(17) 0.0252(6) Uani 1 1 d . . .
C63 C 0.5153(2) 0.8829(2) 0.09598(18) 0.0252(6) Uani 1 1 d . . .
H63 H 0.5200 0.9441 0.1017 0.030 Uiso 1 1 calc R . .
C64 C 0.5836(2) 0.7964(2) 0.11734(17) 0.0248(6) Uani 1 1 d . . .
H64 H 0.6347 0.7994 0.1381 0.030 Uiso 1 1 calc R . .
C65 C 1.0089(3) 0.8571(3) 0.4562(3) 0.0608(12) Uani 1 1 d . . .
H65A H 1.0677 0.8470 0.4016 0.091 Uiso 1 1 calc R . .
H65B H 1.0222 0.8867 0.4979 0.091 Uiso 1 1 calc R . .
H65C H 0.9389 0.9015 0.4530 0.091 Uiso 1 1 calc R . .
C66 C 1.0057(3) 0.7590(3) 0.4809(2) 0.0514(10) Uani 1 1 d . . .
H66A H 1.0730 0.7165 0.4903 0.062 Uiso 1 1 calc R . .
H66B H 0.9424 0.7695 0.5336 0.062 Uiso 1 1 calc R . .
C67 C 0.9885(3) 0.6205(3) 0.4366(2) 0.0514(10) Uani 1 1 d . . .
H67A H 0.9221 0.6315 0.4869 0.062 Uiso 1 1 calc R . .
H67B H 1.0527 0.5745 0.4483 0.062 Uiso 1 1 calc R . .
C68 C 0.9826(3) 0.5762(3) 0.3638(3) 0.0583(11) Uani 1 1 d . . .
H68A H 0.9146 0.6185 0.3564 0.087 Uiso 1 1 calc R . .
H68B H 0.9842 0.5099 0.3743 0.087 Uiso 1 1 calc R . .
H68C H 1.0451 0.5713 0.3132 0.087 Uiso 1 1 calc R . .
C69 C 0.2295(4) 0.3492(3) 0.2314(3) 0.0739(16) Uani 1 1 d . . .
H69A H 0.2022 0.3057 0.2690 0.111 Uiso 1 1 calc R . .
H69B H 0.1829 0.3793 0.1996 0.111 Uiso 1 1 calc R . .
H69C H 0.2284 0.4015 0.2642 0.111 Uiso 1 1 calc R . .
C70 C 0.3454(4) 0.2893(4) 0.1720(3) 0.0801(15) Uani 1 1 d . . .
H70A H 0.3473 0.2365 0.1382 0.096 Uiso 1 1 calc R . .
H70B H 0.3737 0.3326 0.1336 0.096 Uiso 1 1 calc R . .
C71 C 0.5190(6) 0.1968(4) 0.1690(3) 0.134(3) Uani 1 1 d U . .
H71A H 0.5453 0.2435 0.1342 0.160 Uiso 1 1 calc R . .
H71B H 0.5265 0.1447 0.1311 0.160 Uiso 1 1 calc R . .
C72 C 0.5921(5) 0.1475(4) 0.2215(3) 0.0885(18) Uani 1 1 d . . .
H72A H 0.5813 0.1981 0.2616 0.133 Uiso 1 1 calc R . .
H72B H 0.6691 0.1176 0.1840 0.133 Uiso 1 1 calc R . .
H72C H 0.5714 0.0961 0.2516 0.133 Uiso 1 1 calc R . .
C75 C 0.0049(9) 0.9982(12) 0.0402(8) 0.097(6) Uani 0.50 1 d PDU A -1
H75A H -0.0390 0.9651 0.0783 0.116 Uiso 0.50 1 calc PR A -1
H75B H -0.0063 1.0578 0.0715 0.116 Uiso 0.50 1 calc PR A -1
Cl1 Cl -0.0355(5) 1.0321(5) -0.0454(4) 0.130(2) Uani 0.50 1 d PDU A -1
Cl2 Cl 0.1458(3) 0.91575(15) 0.00003(13) 0.0660(7) Uani 0.50 1 d PDU A -1
N1 N 0.0223(2) 1.28631(18) 0.25512(16) 0.0284(6) Uani 1 1 d . . .
N2 N 0.2112(2) 1.09865(18) -0.01633(15) 0.0270(6) Uani 1 1 d . . .
N3 N 1.28570(19) 0.56821(18) 0.05530(15) 0.0254(6) Uani 1 1 d . . .
N4 N 1.1185(2) 0.8870(2) 0.21592(16) 0.0312(6) Uani 1 1 d . . .
O1 O 0.17910(16) 1.14207(14) 0.31255(12) 0.0262(5) Uani 1 1 d . . .
O2 O 0.37293(17) 0.96035(15) 0.03920(12) 0.0300(5) Uani 1 1 d . . .
O3 O 1.07443(15) 0.57954(14) 0.08235(12) 0.0234(4) Uani 1 1 d . . .
O4 O 0.90953(15) 0.88490(15) 0.25793(13) 0.0301(5) Uani 1 1 d . . .
O5 O -0.00226(17) 1.29279(16) 0.33023(13) 0.0348(5) Uani 1 1 d . . .
O6 O -0.0265(2) 1.35094(18) 0.21935(16) 0.0577(8) Uani 1 1 d . . .
O7 O 0.12615(17) 1.14649(16) -0.02771(13) 0.0335(5) Uani 1 1 d . . .
O8 O 0.29663(19) 1.04659(18) -0.07233(14) 0.0427(6) Uani 1 1 d . . .
O9 O 1.28605(17) 0.48551(15) 0.05530(13) 0.0328(5) Uani 1 1 d . . .
O10 O 1.36631(16) 0.58626(17) 0.01796(13) 0.0358(5) Uani 1 1 d . . .
O11 O 1.20551(19) 0.86675(18) 0.22314(15) 0.0441(6) Uani 1 1 d . . .
O12 O 1.04685(19) 0.97137(18) 0.22871(18) 0.0536(7) Uani 1 1 d . . .
O13 O 0.99707(17) 0.71182(18) 0.41724(14) 0.0391(6) Uani 1 1 d . . .
O14 O 0.4097(4) 0.2472(3) 0.2192(3) 0.1015(13) Uani 1 1 d . . .

loop_
_atom_site_aniso_label
_atom_site_aniso_U_11
_atom_site_aniso_U_22
_atom_site_aniso_U_33
_atom_site_aniso_U_23
_atom_site_aniso_U_13
_atom_site_aniso_U_12
C1 0.0234(15) 0.0227(14) 0.0198(14) 0.0006(11) -0.0090(12) -0.0088(13)
C2 0.0258(15) 0.0200(14) 0.0251(15) -0.0009(12) -0.0112(13) -0.0057(13)
C3 0.0312(16) 0.0213(15) 0.0266(16) 0.0057(12) -0.0169(13) -0.0081(13)
C4 0.0311(16) 0.0253(15) 0.0217(15) 0.0040(12) -0.0148(13) -0.0120(14)
C5 0.0253(15) 0.0208(14) 0.0243(15) 0.0027(12) -0.0108(13) -0.0073(13)
C6 0.0236(15) 0.0222(14) 0.0209(15) 0.0021(11) -0.0115(12) -0.0044(13)
C7 0.0209(15) 0.0239(15) 0.0160(14) -0.0027(11) -0.0073(12) -0.0021(12)
C8 0.0207(15) 0.0289(16) 0.0184(14) -0.0033(12) -0.0069(12) -0.0090(13)
C9 0.0229(15) 0.0204(14) 0.0182(14) -0.0022(11) -0.0066(12) -0.0065(12)
C10 0.0170(14) 0.0261(15) 0.0107(13) -0.0030(11) -0.0021(11) -0.0057(12)
C11 0.0228(15) 0.0266(15) 0.0195(14) -0.0001(11) -0.0074(12) -0.0114(13)
C12 0.0286(16) 0.0224(15) 0.0222(15) 0.0019(12) -0.0087(13) -0.0117(13)
C13 0.0211(14) 0.0223(14) 0.0138(13) -0.0045(11) -0.0072(11) -0.0040(12)
C14 0.0217(15) 0.0241(15) 0.0161(14) -0.0042(11) -0.0077(12) -0.0056(12)
C15 0.0225(15) 0.0236(15) 0.0158(14) -0.0002(11) -0.0082(12) -0.0064(12)
C16 0.0299(17) 0.0249(15) 0.0216(15) -0.0040(12) -0.0081(13) -0.0060(13)
C17 0.0319(17) 0.0301(17) 0.0295(17) -0.0012(13) -0.0113(14) -0.0148(14)
C18 0.0241(16) 0.0329(17) 0.0273(16) 0.0007(13) -0.0072(13) -0.0099(14)
C19 0.0274(16) 0.0239(15) 0.0230(15) -0.0034(12) -0.0047(13) -0.0063(13)
C20 0.0253(16) 0.0226(15) 0.0215(15) -0.0015(12) -0.0064(12) -0.0085(13)
C21 0.0235(15) 0.0243(15) 0.0225(15) 0.0027(12) -0.0098(12) -0.0093(13)
C22 0.0287(16) 0.0295(17) 0.0257(16) -0.0009(13) -0.0093(13) -0.0065(14)
C23 0.0345(18) 0.0263(17) 0.040(2) -0.0041(14) -0.0127(16) -0.0019(15)
C24 0.0333(19) 0.0292(18) 0.051(2) 0.0038(16) -0.0208(17) -0.0036(15)
C25 0.045(2) 0.047(2) 0.0345(19) 0.0157(16) -0.0239(17) -0.0115(18)
C26 0.0336(18) 0.0360(18) 0.0243(16) 0.0011(14) -0.0086(14) -0.0058(15)
C27 0.0176(14) 0.0205(14) 0.0210(14) -0.0064(11) -0.0051(12) -0.0044(12)
C28 0.0230(15) 0.0391(18) 0.0169(14) -0.0035(12) -0.0079(12) -0.0116(14)
C29 0.0252(16) 0.0371(17) 0.0171(14) -0.0055(12) -0.0034(12) -0.0124(14)
C30 0.0162(14) 0.0242(15) 0.0277(16) -0.0121(12) -0.0005(12) -0.0067(12)
C31 0.0227(15) 0.0236(15) 0.0354(18) -0.0042(13) -0.0151(13) -0.0067(13)
C32 0.0267(16) 0.0239(15) 0.0187(14) -0.0001(11) -0.0109(12) -0.0072(13)
C33 0.0184(14) 0.0244(15) 0.0224(15) -0.0037(12) -0.0058(12) -0.0061(12)
C34 0.0177(14) 0.0254(15) 0.0217(15) -0.0049(12) -0.0052(12) -0.0098(12)
C35 0.0230(15) 0.0240(15) 0.0167(14) -0.0009(11) -0.0085(12) -0.0111(12)
C36 0.0164(14) 0.0251(15) 0.0164(14) -0.0025(11) -0.0048(11) -0.0052(12)
C37 0.0203(15) 0.0296(16) 0.0186(14) 0.0010(12) -0.0086(12) -0.0115(13)
C38 0.0220(15) 0.0249(15) 0.0209(14) -0.0037(11) -0.0062(12) -0.0119(13)
C39 0.0144(13) 0.0171(14) 0.0240(15) -0.0072(11) -0.0053(12) -0.0038(11)
C40 0.0226(15) 0.0167(14) 0.0195(14) -0.0033(11) -0.0047(12) -0.0076(12)
C41 0.0231(15) 0.0178(14) 0.0215(14) -0.0010(11) -0.0094(12) -0.0068(12)
C42 0.0214(14) 0.0172(14) 0.0205(14) -0.0044(11) -0.0072(12) -0.0058(12)
C43 0.0234(15) 0.0251(15) 0.0157(14) -0.0029(11) -0.0051(12) -0.0107(13)
C44 0.0262(16) 0.0255(15) 0.0199(14) -0.0038(12) -0.0100(12) -0.0102(13)
C45 0.0193(14) 0.0219(14) 0.0170(14) -0.0035(11) -0.0062(11) -0.0070(12)
C46 0.0191(14) 0.0272(15) 0.0145(13) -0.0036(11) -0.0046(11) -0.0085(12)
C47 0.0214(15) 0.0264(15) 0.0203(14) -0.0005(12) -0.0097(12) -0.0114(13)
C48 0.0212(14) 0.0254(15) 0.0196(14) 0.0009(11) -0.0100(12) -0.0099(13)
C49 0.0252(16) 0.0263(16) 0.0274(16) -0.0007(13) -0.0071(13) -0.0067(13)
C50 0.0319(18) 0.0292(17) 0.041(2) 0.0088(15) -0.0153(15) -0.0066(15)
C51 0.0341(18) 0.0387(19) 0.0287(17) 0.0114(14) -0.0120(15) -0.0139(16)
C52 0.0243(16) 0.0329(17) 0.0233(16) 0.0017(13) -0.0069(13) -0.0107(14)
C53 0.0203(14) 0.0274(15) 0.0208(14) 0.0039(12) -0.0088(12) -0.0098(13)
C54 0.0259(16) 0.0296(16) 0.0234(15) -0.0010(12) -0.0089(13) -0.0121(14)
C55 0.0288(17) 0.0401(18) 0.0288(17) 0.0071(14) -0.0146(14) -0.0201(15)
C56 0.0200(15) 0.0462(19) 0.0265(16) 0.0058(14) -0.0076(13) -0.0144(15)
C57 0.0231(16) 0.0369(18) 0.0296(17) -0.0070(14) -0.0039(13) -0.0085(14)
C58 0.0208(15) 0.0314(17) 0.0298(16) -0.0058(13) -0.0061(13) -0.0097(13)
C59 0.0182(14) 0.0270(15) 0.0156(14) -0.0033(11) -0.0027(11) -0.0072(12)
C60 0.0197(14) 0.0250(15) 0.0188(14) -0.0008(11) -0.0024(12) -0.0102(13)
C61 0.0206(15) 0.0334(17) 0.0176(14) -0.0019(12) -0.0058(12) -0.0091(13)
C62 0.0250(15) 0.0236(15) 0.0170(14) -0.0005(12) -0.0057(12) -0.0019(13)
C63 0.0286(16) 0.0215(15) 0.0228(15) -0.0019(12) -0.0087(13) -0.0080(13)
C64 0.0222(15) 0.0260(15) 0.0229(15) -0.0021(12) -0.0080(12) -0.0064(13)
C65 0.053(2) 0.057(3) 0.069(3) -0.019(2) -0.041(2) 0.001(2)
C66 0.048(2) 0.064(3) 0.0314(19) -0.0085(17) -0.0225(17) -0.004(2)
C67 0.045(2) 0.061(3) 0.049(2) 0.0177(19) -0.0215(19) -0.020(2)
C68 0.048(2) 0.058(3) 0.074(3) 0.002(2) -0.027(2) -0.022(2)
C69 0.074(3) 0.049(2) 0.078(3) -0.012(2) 0.023(2) -0.050(2)
C70 0.092(4) 0.072(3) 0.078(4) 0.033(3) -0.023(3) -0.047(3)
C71 0.174(6) 0.062(3) 0.033(3) 0.005(2) 0.016(3) 0.028(4)
C72 0.109(4) 0.091(4) 0.057(3) -0.029(3) -0.001(3) -0.055(4)
C75 0.103(9) 0.060(7) 0.123(10) 0.013(8) -0.041(7) -0.032(6)
Cl1 0.197(5) 0.157(5) 0.170(4) 0.119(4) -0.147(4) -0.145(4)
Cl2 0.120(2) 0.0392(11) 0.0418(11) 0.0062(9) -0.0236(12) -0.0416(13)
N1 0.0317(14) 0.0240(13) 0.0264(14) -0.0002(11) -0.0129(12) -0.0062(12)
N2 0.0315(15) 0.0265(13) 0.0239(13) 0.0015(11) -0.0148(12) -0.0088(12)
N3 0.0205(13) 0.0309(14) 0.0226(13) -0.0065(10) -0.0105(11) -0.0049(11)
N4 0.0283(15) 0.0337(15) 0.0295(14) -0.0120(11) -0.0013(11) -0.0173(13)
O1 0.0271(11) 0.0251(11) 0.0204(10) -0.0020(8) -0.0122(9) -0.0016(9)
O2 0.0319(12) 0.0268(11) 0.0198(10) -0.0009(9) -0.0102(9) -0.0001(10)
O3 0.0185(10) 0.0238(10) 0.0264(11) -0.0100(8) -0.0062(8) -0.0075(9)
O4 0.0174(10) 0.0306(11) 0.0349(12) -0.0180(9) 0.0006(9) -0.0090(9)
O5 0.0290(12) 0.0360(13) 0.0271(12) -0.0010(9) -0.0085(10) -0.0030(10)
O6 0.0758(19) 0.0307(13) 0.0397(14) -0.0062(11) -0.0340(14) 0.0163(13)
O7 0.0336(12) 0.0346(12) 0.0322(12) 0.0005(10) -0.0211(10) -0.0057(10)
O8 0.0381(14) 0.0542(15) 0.0236(12) -0.0059(11) -0.0145(11) -0.0032(12)
O9 0.0292(12) 0.0256(12) 0.0399(13) -0.0091(9) -0.0161(10) -0.0031(10)
O10 0.0187(11) 0.0498(14) 0.0326(12) -0.0115(10) -0.0039(9) -0.0109(11)
O11 0.0385(14) 0.0541(15) 0.0522(15) -0.0103(12) -0.0205(12) -0.0257(12)
O12 0.0318(14) 0.0369(14) 0.080(2) -0.0265(13) -0.0019(13) -0.0153(12)
O13 0.0303(12) 0.0500(15) 0.0323(13) -0.0002(11) -0.0139(10) -0.0094(11)
O14 0.109(3) 0.070(2) 0.092(3) 0.008(2) -0.011(3) -0.029(2)

loop_
_atom_type_symbol
_atom_type_description
_atom_type_scat_dispersion_real
_atom_type_scat_dispersion_imag
_atom_type_scat_source
C C 0.0033 0.0016 'International Tables Vol C Tables 4.2.6.8 and 6.1.1.4'
H H 0.0000 0.0000 'International Tables Vol C Tables 4.2.6.8 and 6.1.1.4'
N N 0.0061 0.0033 'International Tables Vol C Tables 4.2.6.8 and 6.1.1.4'
O O 0.0106 0.0060 'International Tables Vol C Tables 4.2.6.8 and 6.1.1.4'
Cl Cl 0.1484 0.1585 'International Tables Vol C Tables 4.2.6.8 and 6.1.1.4'

loop_
_geom_angle_atom_site_label_1
_geom_angle_atom_site_label_2
_geom_angle_atom_site_label_3
_geom_angle
O1 C1 C6 122.9(2)
O1 C1 C2 118.8(2)
C6 C1 C2 118.2(2)
C3 C2 C1 119.9(3)
C3 C2 N1 116.8(3)
C1 C2 N1 123.3(2)
C2 C3 C4 121.1(3)
C2 C3 H3 119.5
C4 C3 H3 119.5
C3 C4 C5 120.1(3)
C3 C4 N2 116.5(2)
C5 C4 N2 123.4(3)
O2 C5 C6 123.6(3)
O2 C5 C4 118.2(2)
C6 C5 C4 118.1(3)
C5 C6 C1 122.6(3)
C5 C6 H6 118.7
C1 C6 H6 118.7
C8 C7 C12 121.8(3)
C8 C7 O1 119.9(2)
C12 C7 O1 118.2(2)
C7 C8 C9 118.7(3)
C7 C8 H8 120.7
C9 C8 H8 120.7
C8 C9 C10 121.5(3)
C8 C9 H9 119.3
C10 C9 H9 119.3
C11 C10 C9 117.7(3)
C11 C10 C13 122.0(2)
C9 C10 C13 120.1(2)
C12 C11 C10 121.6(3)
C12 C11 H11 119.2
C10 C11 H11 119.2
C7 C12 C11 118.7(3)
C7 C12 H12 120.7
C11 C12 H12 120.7
C14 C13 C27 124.0(2)
C14 C13 C10 121.3(2)
C27 C13 C10 114.7(2)
C13 C14 C15 120.7(2)
C13 C14 C21 124.2(2)
C15 C14 C21 115.1(2)
C20 C15 C16 118.3(3)
C20 C15 C14 120.7(2)
C16 C15 C14 120.9(2)
C17 C16 C15 120.5(3)
C17 C16 H16 119.8
C15 C16 H16 119.8
C18 C17 C16 120.3(3)
C18 C17 H17 119.9
C16 C17 H17 119.9
C17 C18 C19 119.7(3)
C17 C18 H18 120.1
C19 C18 H18 120.1
C18 C19 C20 119.7(3)
C18 C19 H19 120.2
C20 C19 H19 120.2
C19 C20 C15 121.4(3)
C19 C20 H20 119.3
C15 C20 H20 119.3
C22 C21 C26 118.3(3)
C22 C21 C14 121.2(3)
C26 C21 C14 120.3(3)
C23 C22 C21 120.9(3)
C23 C22 H22 119.6
C21 C22 H22 119.6
C24 C23 C22 120.2(3)
C24 C23 H23 119.9
C22 C23 H23 119.9
C23 C24 C25 119.9(3)
C23 C24 H24 120.0
C25 C24 H24 120.0
C24 C25 C26 119.9(3)
C24 C25 H25 120.1
C26 C25 H25 120.1
C25 C26 C21 120.8(3)
C25 C26 H26 119.6
C21 C26 H26 119.6
C28 C27 C32 117.4(3)
C28 C27 C13 121.2(2)
C32 C27 C13 121.3(2)
C29 C28 C27 122.0(3)
C29 C28 H28 119.0
C27 C28 H28 119.0
C30 C29 C28 118.3(3)
C30 C29 H29 120.9
C28 C29 H29 120.9
C31 C30 C29 121.8(3)
C31 C30 O4 118.5(3)
C29 C30 O4 119.6(3)
C30 C31 C32 119.4(3)
C30 C31 H31 120.3
C32 C31 H31 120.3
C31 C32 C27 121.2(3)
C31 C32 H32 119.4
C27 C32 H32 119.4
O4 C33 C34 122.5(2)
O4 C33 C38 119.2(2)
C34 C33 C38 118.3(2)
C35 C34 C33 121.9(3)
C35 C34 H34 119.1
C33 C34 H34 119.1
O3 C35 C34 122.6(2)
O3 C35 C36 118.9(2)
C34 C35 C36 118.5(2)
C37 C36 C35 120.3(3)
C37 C36 N3 117.4(2)
C35 C36 N3 122.4(2)
C38 C37 C36 120.3(3)
C38 C37 H37 119.9
C36 C37 H37 119.9
C37 C38 C33 120.8(2)
C37 C38 N4 116.9(2)
C33 C38 N4 122.4(2)
C44 C39 C40 121.7(3)
C44 C39 O3 119.2(2)
C40 C39 O3 119.0(2)
C39 C40 C41 119.4(3)
C39 C40 H40 120.3
C41 C40 H40 120.3
C40 C41 C42 120.8(3)
C40 C41 H41 119.6
C42 C41 H41 119.6
C43 C42 C41 117.8(3)
C43 C42 C45 119.5(2)
C41 C42 C45 122.6(2)
C44 C43 C42 121.5(3)
C44 C43 H43 119.3
C42 C43 H43 119.3
C39 C44 C43 118.7(3)
C39 C44 H44 120.6
C43 C44 H44 120.6
C46 C45 C42 121.5(3)
C46 C45 C59 121.5(2)
C42 C45 C59 117.0(2)
C45 C46 C47 124.0(2)
C45 C46 C53 121.2(3)
C47 C46 C53 114.8(2)
C48 C47 C52 117.6(3)
C48 C47 C46 121.0(2)
C52 C47 C46 121.2(2)
C49 C48 C47 121.0(3)
C49 C48 H48 119.5
C47 C48 H48 119.5
C48 C49 C50 120.6(3)
C48 C49 H49 119.7
C50 C49 H49 119.7
C49 C50 C51 119.1(3)
C49 C50 H50 120.5
C51 C50 H50 120.5
C52 C51 C50 120.4(3)
C52 C51 H51 119.8
C50 C51 H51 119.8
C51 C52 C47 121.2(3)
C51 C52 H52 119.4
C47 C52 H52 119.4
C58 C53 C54 118.6(3)
C58 C53 C46 119.6(2)
C54 C53 C46 121.7(3)
C55 C54 C53 120.1(3)
C55 C54 H54 119.9
C53 C54 H54 119.9
C56 C55 C54 120.9(3)
C56 C55 H55 119.5
C54 C55 H55 119.5
C55 C56 C57 119.4(3)
C55 C56 H56 120.3
C57 C56 H56 120.3
C56 C57 C58 119.9(3)
C56 C57 H57 120.0
C58 C57 H57 120.0
C57 C58 C53 120.9(3)
C57 C58 H58 119.5
C53 C58 H58 119.5
C64 C59 C60 117.8(3)
C64 C59 C45 121.6(2)
C60 C59 C45 120.5(2)
C61 C60 C59 121.1(3)
C61 C60 H60 119.4
C59 C60 H60 119.4
C62 C61 C60 119.5(3)
C62 C61 H61 120.2
C60 C61 H61 120.2
C61 C62 C63 121.2(3)
C61 C62 O2 116.3(3)
C63 C62 O2 122.2(3)
C62 C63 C64 118.7(3)
C62 C63 H63 120.7
C64 C63 H63 120.7
C63 C64 C59 121.6(3)
C63 C64 H64 119.2
C59 C64 H64 119.2
C66 C65 H65A 109.5
C66 C65 H65B 109.5
H65A C65 H65B 109.5
C66 C65 H65C 109.5
H65A C65 H65C 109.5
H65B C65 H65C 109.5
O13 C66 C65 109.7(3)
O13 C66 H66A 109.7
C65 C66 H66A 109.7
O13 C66 H66B 109.7
C65 C66 H66B 109.7
H66A C66 H66B 108.2
O13 C67 C68 109.0(3)
O13 C67 H67A 109.9
C68 C67 H67A 109.9
O13 C67 H67B 109.9
C68 C67 H67B 109.9
H67A C67 H67B 108.3
C67 C68 H68A 109.5
C67 C68 H68B 109.5
H68A C68 H68B 109.5
C67 C68 H68C 109.5
H68A C68 H68C 109.5
H68B C68 H68C 109.5
C70 C69 H69A 109.5
C70 C69 H69B 109.5
H69A C69 H69B 109.5
C70 C69 H69C 109.5
H69A C69 H69C 109.5
H69B C69 H69C 109.5
O14 C70 C69 108.1(5)
O14 C70 H70A 110.1
C69 C70 H70A 110.1
O14 C70 H70B 110.1
C69 C70 H70B 110.1
H70A C70 H70B 108.4
O14 C71 C72 112.2(4)
O14 C71 H71A 109.2
C72 C71 H71A 109.2
O14 C71 H71B 109.2
C72 C71 H71B 109.2
H71A C71 H71B 107.9
C71 C72 H72A 109.5
C71 C72 H72B 109.5
H72A C72 H72B 109.5
C71 C72 H72C 109.5
H72A C72 H72C 109.5
H72B C72 H72C 109.5
Cl1 C75 Cl2 107.5(6)
Cl1 C75 H75A 110.2
Cl2 C75 H75A 110.2
Cl1 C75 H75B 110.2
Cl2 C75 H75B 110.2
H75A C75 H75B 108.5
O5 N1 O6 123.1(3)
O5 N1 C2 119.6(2)
O6 N1 C2 117.3(2)
O8 N2 O7 123.0(2)
O8 N2 C4 119.0(2)
O7 N2 C4 118.0(2)
O9 N3 O10 124.2(2)
O9 N3 C36 118.3(2)
O10 N3 C36 117.4(2)
O11 N4 O12 123.6(2)
O11 N4 C38 117.8(3)
O12 N4 C38 118.5(3)
C1 O1 C7 118.3(2)
C5 O2 C62 120.6(2)
C35 O3 C39 117.1(2)
C33 O4 C30 117.9(2)
C66 O13 C67 113.8(3)
C71 O14 C70 111.7(5)

loop_
_geom_bond_atom_site_label_1
_geom_bond_atom_site_label_2
_geom_bond_distance
C1 O1 1.355(3)
C1 C6 1.393(4)
C1 C2 1.406(4)
C2 C3 1.379(4)
C2 N1 1.462(4)
C3 C4 1.383(4)
C3 H3 0.9500
C4 C5 1.411(4)
C4 N2 1.461(4)
C5 O2 1.355(3)
C5 C6 1.376(4)
C6 H6 0.9500
C7 C8 1.377(4)
C7 C12 1.378(4)
C7 O1 1.406(3)
C8 C9 1.378(4)
C8 H8 0.9500
C9 C10 1.403(4)
C9 H9 0.9500
C10 C11 1.389(4)
C10 C13 1.498(4)
C11 C12 1.382(4)
C11 H11 0.9500
C12 H12 0.9500
C13 C14 1.357(4)
C13 C27 1.494(4)
C14 C15 1.490(4)
C14 C21 1.491(4)
C15 C20 1.387(4)
C15 C16 1.392(4)
C16 C17 1.389(4)
C16 H16 0.9500
C17 C18 1.384(4)
C17 H17 0.9500
C18 C19 1.385(4)
C18 H18 0.9500
C19 C20 1.386(4)
C19 H19 0.9500
C20 H20 0.9500
C21 C22 1.386(4)
C21 C26 1.394(4)
C22 C23 1.384(4)
C22 H22 0.9500
C23 C24 1.376(5)
C23 H23 0.9500
C24 C25 1.383(5)
C24 H24 0.9500
C25 C26 1.384(5)
C25 H25 0.9500
C26 H26 0.9500
C27 C28 1.394(4)
C27 C32 1.400(4)
C28 C29 1.386(4)
C28 H28 0.9500
C29 C30 1.383(4)
C29 H29 0.9500
C30 C31 1.366(4)
C30 O4 1.413(3)
C31 C32 1.384(4)
C31 H31 0.9500
C32 H32 0.9500
C33 O4 1.353(3)
C33 C34 1.387(4)
C33 C38 1.402(4)
C34 C35 1.383(4)
C34 H34 0.9500
C35 O3 1.355(3)
C35 C36 1.409(4)
C36 C37 1.378(4)
C36 N3 1.456(4)
C37 C38 1.376(4)
C37 H37 0.9500
C38 N4 1.459(3)
C39 C44 1.375(4)
C39 C40 1.379(4)
C39 O3 1.411(3)
C40 C41 1.383(4)
C40 H40 0.9500
C41 C42 1.403(4)
C41 H41 0.9500
C42 C43 1.402(4)
C42 C45 1.488(4)
C43 C44 1.385(4)
C43 H43 0.9500
C44 H44 0.9500
C45 C46 1.368(4)
C45 C59 1.488(4)
C46 C47 1.482(4)
C46 C53 1.494(4)
C47 C48 1.397(4)
C47 C52 1.398(4)
C48 C49 1.374(4)
C48 H48 0.9500
C49 C50 1.383(4)
C49 H49 0.9500
C50 C51 1.389(5)
C50 H50 0.9500
C51 C52 1.370(4)
C51 H51 0.9500
C52 H52 0.9500
C53 C58 1.393(4)
C53 C54 1.393(4)
C54 C55 1.383(4)
C54 H54 0.9500
C55 C56 1.382(4)
C55 H55 0.9500
C56 C57 1.384(4)
C56 H56 0.9500
C57 C58 1.386(4)
C57 H57 0.9500
C58 H58 0.9500
C59 C64 1.397(4)
C59 C60 1.402(4)
C60 C61 1.385(4)
C60 H60 0.9500
C61 C62 1.383(4)
C61 H61 0.9500
C62 C63 1.385(4)
C62 O2 1.407(3)
C63 C64 1.395(4)
C63 H63 0.9500
C64 H64 0.9500
C65 C66 1.503(6)
C65 H65A 0.9800
C65 H65B 0.9800
C65 H65C 0.9800
C66 O13 1.411(4)
C66 H66A 0.9900
C66 H66B 0.9900
C67 O13 1.417(4)
C67 C68 1.503(6)
C67 H67A 0.9900
C67 H67B 0.9900
C68 H68A 0.9800
C68 H68B 0.9800
C68 H68C 0.9800
C69 C70 1.515(6)
C69 H69A 0.9800
C69 H69B 0.9800
C69 H69C 0.9800
C70 O14 1.398(6)
C70 H70A 0.9900
C70 H70B 0.9900
C71 O14 1.387(7)
C71 C72 1.578(9)
C71 H71A 0.9900
C71 H71B 0.9900
C72 H72A 0.9800
C72 H72B 0.9800
C72 H72C 0.9800
C75 Cl1 1.763(9)
C75 Cl2 1.783(9)
C75 H75A 0.9900
C75 H75B 0.9900
N1 O5 1.216(3)
N1 O6 1.227(3)
N2 O8 1.225(3)
N2 O7 1.229(3)
N3 O9 1.223(3)
N3 O10 1.233(3)
N4 O11 1.222(3)
N4 O12 1.227(3)

loop_
_geom_hbond_atom_site_label_D
_geom_hbond_atom_site_label_H
_geom_hbond_atom_site_label_A
_geom_hbond_distance_DH
_geom_hbond_distance_HA
_geom_hbond_distance_DA
_geom_hbond_angle_DHA
_geom_hbond_site_symmetry_A
C63 H63 O8 0.95 2.57 3.171(4) 121.7 2_675
C56 H56 O13 0.95 2.51 3.429(4) 162.7 1_455
C48 H48 O3 0.95 2.50 3.379(3) 154.4 2_765
C31 H31 O13 0.95 2.40 3.246(4) 148.4 .
C29 H29 O8 0.95 2.55 3.368(4) 143.9 2_675
C19 H19 O12 0.95 2.53 3.278(4) 135.5 2_676
C19 H19 O4 0.95 2.45 3.330(3) 154.3 2_676
C8 H8 O11 0.95 2.55 3.309(3) 137.5 1_455
